data_4348762
loop_
_publ_author_name
'Kumar, Sreedhar V.'
'Scottwell, Syn\/ove \/O'
'Waugh, Emily'
'McAdam, C. John'
'Hanton, Lyall R.'
'Brooks, Heather J. L.'
'Crowley, James D.'

_publ_section_title
;
 Antimicrobial Properties of Tris(homoleptic) Ruthenium(II)
 2-Pyridyl-1,2,3-triazole &quot;Click&quot; Complexes against Pathogenic
 Bacteria, Including Methicillin-Resistant Staphylococcus aureus (MRSA).
;
_journal_issue 19
_journal_name_full 'Inorganic chemistry'
_journal_page_first 9767
_journal_page_last 9777
_journal_paper_doi 10.1021/acs.inorgchem.6b01574
_journal_volume 55
_journal_year 2016
_chemical_formula_sum 'C49 H50 F12 N14 O P2 Ru'
_chemical_formula_weight 1242.04
_space_group_IT_number 2
_space_group_name_Hall '-P 1'
_space_group_name_H-M_alt 'P -1'
_symmetry_cell_setting triclinic
_symmetry_space_group_name_H-M 'P -1'
_atom_sites_solution_hydrogens geom
_atom_sites_solution_primary direct
_atom_sites_solution_secondary difmap
_audit_creation_method SHELXL-97
_cell_angle_alpha 99.326(4)
_cell_angle_beta 99.588(4)
_cell_angle_gamma 100.262(3)
_cell_formula_units_Z 2
_cell_length_a 8.7481(7)
_cell_length_b 13.7918(13)
_cell_length_c 23.603(2)
_cell_measurement_reflns_used 9957
_cell_measurement_temperature 90(2)
_cell_measurement_theta_max 31.35
_cell_measurement_theta_min 2.42
_cell_volume 2708.6(4)
_computing_cell_refinement 'Bruker SAINT'
_computing_data_collection 'Bruker APEX2'
_computing_data_reduction 'Bruker SAINT'
_computing_molecular_graphics 'Bruker SHELXTL'
_computing_publication_material 'Bruker SHELXTL'
_computing_structure_refinement 'SHELXL-97 (Sheldrick, 2008)'
_computing_structure_solution 'SHELXS-97 (Sheldrick, 2008)'
_diffrn_ambient_temperature 90(2)
_diffrn_measured_fraction_theta_full 0.991
_diffrn_measured_fraction_theta_max 0.991
_diffrn_measurement_device_type 'Bruker APEX-II CCD'
_diffrn_measurement_method '\f and \w scans'
_diffrn_radiation_monochromator graphite
_diffrn_radiation_source 'fine-focus sealed tube'
_diffrn_radiation_type MoK\a
_diffrn_radiation_wavelength 0.71069
_diffrn_reflns_av_R_equivalents 0.0000
_diffrn_reflns_av_sigmaI/netI 0.0509
_diffrn_reflns_limit_h_max 10
_diffrn_reflns_limit_h_min -10
_diffrn_reflns_limit_k_max 16
_diffrn_reflns_limit_k_min -16
_diffrn_reflns_limit_l_max 28
_diffrn_reflns_limit_l_min 0
_diffrn_reflns_number 10020
_diffrn_reflns_theta_full 25.50
_diffrn_reflns_theta_max 25.50
_diffrn_reflns_theta_min 0.89
_exptl_absorpt_coefficient_mu 0.442
_exptl_absorpt_correction_T_max 0.7464
_exptl_absorpt_correction_T_min 0.6793
_exptl_absorpt_correction_type multi-scan
_exptl_absorpt_process_details 'SCALE (Bruker AXS Inc.)'
_exptl_crystal_colour yellow
_exptl_crystal_density_diffrn 1.523
_exptl_crystal_density_method 'not measured'
_exptl_crystal_description plate
_exptl_crystal_F_000 1264
_exptl_crystal_size_max 0.57
_exptl_crystal_size_mid 0.19
_exptl_crystal_size_min 0.08
_refine_diff_density_max 0.948
_refine_diff_density_min -0.838
_refine_diff_density_rms 0.154
_refine_ls_extinction_method none
_refine_ls_goodness_of_fit_ref 1.197
_refine_ls_hydrogen_treatment constr
_refine_ls_matrix_type full
_refine_ls_number_parameters 714
_refine_ls_number_reflns 10020
_refine_ls_number_restraints 0
_refine_ls_restrained_S_all 1.197
_refine_ls_R_factor_all 0.0609
_refine_ls_R_factor_gt 0.0537
_refine_ls_shift/su_max 0.000
_refine_ls_shift/su_mean 0.000
_refine_ls_structure_factor_coef Fsqd
_refine_ls_weighting_details 'calc w=1/[\s^2^(Fo^2^)+(0.0571P)^2^+4.6791P] where P=(Fo^2^+2Fc^2^)/3'
_refine_ls_weighting_scheme calc
_refine_ls_wR_factor_gt 0.1389
_refine_ls_wR_factor_ref 0.1541
_reflns_number_gt 9230
_reflns_number_total 10020
_reflns_threshold_expression >2\s(I)
_cod_data_source_file ic6b01574_si_002.cif
_cod_data_source_block lrh122mer
_cod_depositor_comments
;
The following automatic conversions were performed:

data item '_symmetry_cell_setting' value 'Triclinic' was changed to
'triclinic' in accordance with the
/home/saulius/struct/COD-crude-data/automatic-downloads/DataCite-retrospective/ACS/depositions/lib/dictionaries/cif_core.dic
dictionary named 'cif_core.dic' version 2.4.2 last updated on
2011-04-26.

Automatic conversion script
Id: cif_fix_values 6909 2019-04-08 15:41:33Z antanas 
;
_cod_original_cell_volume 2708.6(19)
_cod_original_sg_symbol_H-M 'P-1   '
_cod_database_code 4348762

loop_
_symmetry_equiv_pos_as_xyz
'x, y, z'
'-x, -y, -z'

loop_
_atom_site_label
_atom_site_type_symbol
_atom_site_fract_x
_atom_site_fract_y
_atom_site_fract_z
_atom_site_U_iso_or_equiv
_atom_site_adp_type
_atom_site_occupancy
_atom_site_symmetry_multiplicity
_atom_site_calc_flag
_atom_site_refinement_flags
Ru1 Ru 0.21466(3) 0.41914(2) 0.225241(13) 0.02355(11) Uani 1 1 d .
P20 P 0.65897(12) 0.68337(9) 0.45781(4) 0.0289(2) Uani 1 1 d .
P10 P 0.0083(2) 0.15697(10) 0.95729(8) 0.0622(5) Uani 1 1 d .
F20 F 0.7293(3) 0.6033(2) 0.49081(11) 0.0420(6) Uani 1 1 d .
F25 F 0.4832(3) 0.6274(2) 0.45828(13) 0.0537(8) Uani 1 1 d .
F24 F 0.6517(3) 0.6109(2) 0.39675(10) 0.0435(7) Uani 1 1 d .
F21 F 0.6655(3) 0.7525(2) 0.51957(11) 0.0451(7) Uani 1 1 d .
N4 N 0.5242(3) 0.3581(2) 0.35859(13) 0.0207(6) Uani 1 1 d .
F23 F 0.5919(4) 0.7632(2) 0.42459(13) 0.0531(8) Uani 1 1 d .
F22 F 0.8351(3) 0.7378(2) 0.45719(13) 0.0490(7) Uani 1 1 d .
N10 N 0.0856(4) 0.2762(3) 0.19614(14) 0.0272(7) Uani 1 1 d .
N8 N -0.0577(3) 0.4851(2) 0.08169(13) 0.0192(6) Uani 1 1 d .
C24 C 0.5883(7) 0.3516(7) 0.1360(3) 0.073(2) Uani 1 1 d .
H24 H 0.6922 0.3819 0.1361 0.088 Uiso 1 1 calc R
N7 N -0.0352(3) 0.4180(2) 0.11636(13) 0.0200(6) Uani 1 1 d .
N5 N 0.3326(4) 0.5679(3) 0.23556(14) 0.0274(7) Uani 1 1 d .
F10 F 0.0496(4) 0.2451(3) 1.01306(14) 0.0621(9) Uani 1 1 d .
F14 F -0.1057(5) 0.2168(2) 0.92294(14) 0.0678(10) Uani 1 1 d .
C2 C 0.7471(5) 0.2868(3) 0.33661(16) 0.0243(8) Uani 1 1 d .
H2 H 0.7104 0.2848 0.2970 0.029 Uiso 1 1 calc R
C32 C -0.1843(4) 0.4597(3) 0.03153(15) 0.0214(7) Uani 1 1 d .
C1 C 0.6658(4) 0.3230(3) 0.37784(16) 0.0221(8) Uani 1 1 d .
C23 C 0.5257(8) 0.2574(7) 0.1039(3) 0.075(2) Uani 1 1 d .
H23 H 0.5843 0.2245 0.0807 0.090 Uiso 1 1 calc R
N12 N -0.0965(5) 0.1479(2) 0.15810(16) 0.0360(9) Uani 1 1 d .
N11 N -0.0555(4) 0.2313(2) 0.20093(14) 0.0265(7) Uani 1 1 d .
N2 N 0.3509(4) 0.3912(3) 0.29582(14) 0.0255(7) Uani 1 1 d .
C34 C 0.1413(4) 0.5588(3) 0.15108(15) 0.0208(7) Uani 1 1 d .
F13 F -0.0355(5) 0.0700(2) 0.9007(2) 0.0968(15) Uani 1 1 d .
C10 C 0.1097(4) 0.4919(3) 0.39569(17) 0.0251(8) Uani 1 1 d .
H10 H 0.1600 0.4879 0.4329 0.030 Uiso 1 1 calc R
N1 N 0.0986(4) 0.4642(2) 0.29175(14) 0.0219(6) Uani 1 1 d .
F15 F 0.1535(5) 0.2116(3) 0.9337(2) 0.0953(16) Uani 1 1 d .
C8 C 0.3110(4) 0.4172(3) 0.34826(16) 0.0225(8) Uani 1 1 d .
C36 C 0.3421(5) 0.7183(3) 0.19544(17) 0.0298(9) Uani 1 1 d .
H36 H 0.3020 0.7508 0.1666 0.036 Uiso 1 1 calc R
C27 C -0.2516(4) 0.3606(3) 0.00766(17) 0.0258(8) Uani 1 1 d .
H27 H -0.2142 0.3095 0.0232 0.031 Uiso 1 1 calc R
N6 N 0.0851(3) 0.4636(2) 0.15820(13) 0.0203(6) Uani 1 1 d .
C13 C -0.0341(4) 0.5010(3) 0.28567(18) 0.0253(8) Uani 1 1 d .
H13 H -0.0843 0.5037 0.2482 0.030 Uiso 1 1 calc R
N3 N 0.4799(4) 0.3552(3) 0.30080(14) 0.0283(7) Uani 1 1 d .
N200 N 0.2146(5) 0.3773(4) 0.81558(19) 0.0496(11) Uani 1 1 d .
C4 C 0.9385(5) 0.2564(3) 0.41364(18) 0.0282(8) Uani 1 1 d .
H4 H 1.0301 0.2337 0.4259 0.034 Uiso 1 1 calc R
C35 C 0.2755(4) 0.6184(3) 0.19437(16) 0.0251(8) Uani 1 1 d .
F12 F -0.1392(4) 0.1054(3) 0.98113(19) 0.0826(13) Uani 1 1 d .
C31 C -0.2368(5) 0.5378(3) 0.00879(17) 0.0265(8) Uani 1 1 d .
H31 H -0.1915 0.6046 0.0259 0.032 Uiso 1 1 calc R
C26 C -0.2481(6) 0.0837(3) 0.1500(2) 0.0397(11) Uani 1 1 d .
C11 C -0.0258(5) 0.5308(3) 0.38818(18) 0.0288(8) Uani 1 1 d .
H11 H -0.0673 0.5539 0.4204 0.035 Uiso 1 1 calc R
C33 C 0.0496(4) 0.5725(3) 0.10151(15) 0.0199(7) Uani 1 1 d .
H33 H 0.0589 0.6296 0.0850 0.024 Uiso 1 1 calc R
C9 C 0.1696(4) 0.4592(3) 0.34698(16) 0.0206(7) Uani 1 1 d .
C20 C 0.1347(6) 0.2222(3) 0.1510(2) 0.0354(10) Uani 1 1 d .
F11 F 0.1177(5) 0.0957(3) 0.9916(3) 0.1029(17) Uani 1 1 d .
C7 C 0.4232(4) 0.3955(3) 0.38902(16) 0.0214(7) Uani 1 1 d .
H7 H 0.4288 0.4046 0.4293 0.026 Uiso 1 1 calc R
C6 C 0.7187(5) 0.3272(3) 0.43670(17) 0.0297(9) Uani 1 1 d .
H6 H 0.6638 0.3523 0.4643 0.036 Uiso 1 1 calc R
N9 N 0.3501(4) 0.3593(3) 0.17041(15) 0.0365(9) Uani 1 1 d .
C12 C -0.0990(5) 0.5349(3) 0.33221(18) 0.0272(8) Uani 1 1 d .
H12 H -0.1908 0.5602 0.3262 0.033 Uiso 1 1 calc R
C3 C 0.8843(5) 0.2535(3) 0.35481(18) 0.0294(9) Uani 1 1 d .
H3 H 0.9400 0.2291 0.3273 0.035 Uiso 1 1 calc R
C37 C 0.4681(5) 0.7684(4) 0.23974(19) 0.0374(10) Uani 1 1 d .
H37 H 0.5148 0.8350 0.2411 0.045 Uiso 1 1 calc R
C30 C -0.3582(5) 0.5128(4) -0.04001(17) 0.0344(10) Uani 1 1 d .
H30 H -0.3923 0.5636 -0.0569 0.041 Uiso 1 1 calc R
C38 C 0.5241(5) 0.7174(4) 0.28226(19) 0.0403(11) Uani 1 1 d .
H38 H 0.6079 0.7501 0.3129 0.048 Uiso 1 1 calc R
C21 C 0.2895(6) 0.2635(4) 0.1404(2) 0.0381(11) Uani 1 1 d .
C14 C -0.3218(6) 0.0776(3) 0.1970(2) 0.0421(11) Uani 1 1 d .
H14 H -0.2710 0.1130 0.2343 0.051 Uiso 1 1 calc R
C5 C 0.8556(5) 0.2932(3) 0.45396(18) 0.0323(9) Uani 1 1 d .
H5 H 0.8922 0.2954 0.4936 0.039 Uiso 1 1 calc R
C29 C -0.4296(5) 0.4143(4) -0.06407(18) 0.0366(10) Uani 1 1 d .
H29 H -0.5131 0.3990 -0.0963 0.044 Uiso 1 1 calc R
C201 C 0.1781(6) 0.2929(5) 0.8075(2) 0.0516(13) Uani 1 1 d .
C28 C -0.3774(5) 0.3383(4) -0.04041(18) 0.0342(10) Uani 1 1 d .
H28 H -0.4263 0.2717 -0.0566 0.041 Uiso 1 1 calc R
C15 C -0.4723(7) 0.0183(4) 0.1878(2) 0.0506(13) Uani 1 1 d .
H15 H -0.5226 0.0142 0.2193 0.061 Uiso 1 1 calc R
N100 N 0.7453(7) 0.9602(4) 0.3183(2) 0.0699(15) Uani 1 1 d .
C22 C 0.3748(7) 0.2114(5) 0.1063(3) 0.0580(16) Uani 1 1 d .
H22 H 0.3306 0.1465 0.0855 0.070 Uiso 1 1 calc R
C25 C 0.4993(5) 0.4029(5) 0.1684(2) 0.0507(15) Uani 1 1 d .
H25 H 0.5428 0.4682 0.1890 0.061 Uiso 1 1 calc R
C100 C 0.8932(7) 0.9874(4) 0.4250(2) 0.0515(13) Uani 1 1 d .
H10A H 1.0050 0.9970 0.4259 0.077 Uiso 1 1 calc R
H10B H 0.8593 0.9296 0.4411 0.077 Uiso 1 1 calc R
H10C H 0.8711 1.0458 0.4476 0.077 Uiso 1 1 calc R
C39 C 0.4555(5) 0.6192(4) 0.27879(17) 0.0344(10) Uani 1 1 d .
H39 H 0.4951 0.5861 0.3075 0.041 Uiso 1 1 calc R
C19 C 0.0165(7) 0.1399(3) 0.1260(2) 0.0448(13) Uani 1 1 d .
H19 H 0.0143 0.0898 0.0942 0.054 Uiso 1 1 calc R
C101 C 0.8087(6) 0.9721(4) 0.3649(2) 0.0468(12) Uani 1 1 d .
C18 C -0.3224(8) 0.0308(3) 0.0944(2) 0.0588(16) Uani 1 1 d .
H18 H -0.2723 0.0356 0.0629 0.071 Uiso 1 1 calc R
C17 C -0.4706(9) -0.0288(4) 0.0863(3) 0.072(2) Uani 1 1 d .
H17 H -0.5199 -0.0658 0.0492 0.086 Uiso 1 1 calc R
C16 C -0.5484(8) -0.0344(4) 0.1332(3) 0.0615(16) Uani 1 1 d .
H16 H -0.6501 -0.0734 0.1273 0.074 Uiso 1 1 calc R
C200 C 0.1311(11) 0.1845(5) 0.7967(4) 0.102(3) Uani 1 1 d .
H20A H 0.1228 0.1578 0.7559 0.153 Uiso 1 1 calc R
H20B H 0.0304 0.1656 0.8074 0.153 Uiso 1 1 calc R
H20C H 0.2091 0.1581 0.8197 0.153 Uiso 1 1 calc R
O300 O 0.2032(5) 0.9487(3) 0.3606(2) 0.0707(13) Uani 1 1 d .
C302 C 0.2672(7) 0.8669(5) 0.3748(3) 0.0569(14) Uani 1 1 d .
H302 H 0.3746 0.8739 0.3667 0.068 Uiso 1 1 calc R
C303 C 0.1680(10) 0.7726(5) 0.3399(5) 0.126(4) Uani 1 1 d .
H30A H 0.1659 0.7721 0.2990 0.189 Uiso 1 1 calc R
H30B H 0.0622 0.7665 0.3470 0.189 Uiso 1 1 calc R
H30C H 0.2108 0.7172 0.3507 0.189 Uiso 1 1 calc R
C301 C 0.2925(11) 1.0142(5) 0.3326(5) 0.112(4) Uani 1 1 d .
H301 H 0.3210 0.9736 0.2995 0.134 Uiso 1 1 calc R
C300 C 0.1873(17) 1.0786(8) 0.3089(7) 0.191(8) Uani 1 1 d .
H30D H 0.0948 1.0367 0.2827 0.287 Uiso 1 1 calc R
H30E H 0.2436 1.1225 0.2881 0.287 Uiso 1 1 calc R
H30F H 0.1559 1.1179 0.3406 0.287 Uiso 1 1 calc R
C305 C 0.2745(14) 0.8706(12) 0.4391(4) 0.187(7) Uani 1 1 d .
H30G H 0.3403 0.9332 0.4609 0.280 Uiso 1 1 calc R
H30H H 0.3183 0.8159 0.4504 0.280 Uiso 1 1 calc R
H30I H 0.1696 0.8651 0.4471 0.280 Uiso 1 1 calc R
C304 C 0.4453(12) 1.0741(6) 0.3736(7) 0.196(8) Uani 1 1 d .
H30J H 0.5083 1.0287 0.3867 0.294 Uiso 1 1 calc R
H30K H 0.4201 1.1137 0.4067 0.294 Uiso 1 1 calc R
H30L H 0.5036 1.1175 0.3530 0.294 Uiso 1 1 calc R

loop_
_atom_site_aniso_label
_atom_site_aniso_U_11
_atom_site_aniso_U_22
_atom_site_aniso_U_33
_atom_site_aniso_U_23
_atom_site_aniso_U_13
_atom_site_aniso_U_12
Ru1 0.01595(16) 0.0414(2) 0.01881(17) 0.01649(13) 0.00533(12) 0.00930(13)
P20 0.0265(5) 0.0451(6) 0.0182(5) 0.0083(4) 0.0037(4) 0.0144(5)
P10 0.0827(11) 0.0338(7) 0.0995(13) 0.0372(8) 0.0589(10) 0.0293(7)
F20 0.0586(17) 0.0469(15) 0.0274(13) 0.0132(11) 0.0087(12) 0.0236(13)
F25 0.0327(15) 0.070(2) 0.0525(18) -0.0074(15) 0.0188(13) 0.0038(13)
F24 0.0367(14) 0.079(2) 0.0196(12) 0.0037(12) 0.0056(10) 0.0292(14)
F21 0.0563(17) 0.0483(16) 0.0294(14) 0.0000(11) 0.0058(12) 0.0169(13)
N4 0.0182(15) 0.0287(16) 0.0162(15) 0.0083(12) -0.0002(12) 0.0077(13)
F23 0.0532(17) 0.077(2) 0.0437(17) 0.0259(15) 0.0094(13) 0.0403(16)
F22 0.0290(14) 0.0624(18) 0.0604(19) 0.0260(15) 0.0093(12) 0.0093(12)
N10 0.0323(18) 0.0352(18) 0.0263(17) 0.0175(14) 0.0150(14) 0.0206(15)
N8 0.0163(14) 0.0280(16) 0.0144(14) 0.0083(12) 0.0006(12) 0.0063(12)
C24 0.034(3) 0.179(8) 0.039(3) 0.065(4) 0.024(2) 0.055(4)
N7 0.0186(15) 0.0277(16) 0.0162(15) 0.0112(12) 0.0033(12) 0.0058(12)
N5 0.0181(15) 0.047(2) 0.0183(16) 0.0138(14) 0.0057(13) 0.0015(14)
F10 0.079(2) 0.074(2) 0.061(2) 0.0358(17) 0.0394(18) 0.0445(18)
F14 0.138(3) 0.0328(15) 0.0480(18) 0.0192(13) 0.0286(19) 0.0393(18)
C2 0.028(2) 0.0292(19) 0.0176(18) 0.0060(15) 0.0028(15) 0.0104(16)
C32 0.0171(17) 0.035(2) 0.0159(17) 0.0087(15) 0.0052(14) 0.0090(15)
C1 0.0191(18) 0.0247(18) 0.0240(19) 0.0090(15) 0.0021(15) 0.0071(15)
C23 0.075(4) 0.151(7) 0.058(4) 0.074(5) 0.055(4) 0.089(5)
N12 0.058(2) 0.0227(17) 0.037(2) 0.0107(15) 0.0263(18) 0.0144(17)
N11 0.0352(18) 0.0259(16) 0.0251(17) 0.0115(13) 0.0137(14) 0.0112(14)
N2 0.0179(15) 0.0444(19) 0.0195(16) 0.0143(14) 0.0072(13) 0.0104(14)
C34 0.0201(18) 0.0282(19) 0.0167(17) 0.0081(14) 0.0066(14) 0.0058(15)
F13 0.118(3) 0.0245(15) 0.161(4) 0.006(2) 0.075(3) 0.0167(18)
C10 0.0223(19) 0.0281(19) 0.026(2) 0.0076(16) 0.0044(15) 0.0059(15)
N1 0.0215(15) 0.0248(15) 0.0231(16) 0.0113(13) 0.0075(13) 0.0052(12)
F15 0.131(4) 0.0448(19) 0.121(3) -0.003(2) 0.101(3) -0.004(2)
C8 0.0216(18) 0.0305(19) 0.0194(18) 0.0124(15) 0.0060(15) 0.0075(15)
C36 0.029(2) 0.040(2) 0.0181(19) 0.0048(16) 0.0033(16) 0.0029(17)
C27 0.0233(19) 0.032(2) 0.0223(19) 0.0043(16) 0.0074(15) 0.0047(16)
N6 0.0160(14) 0.0282(16) 0.0184(15) 0.0092(12) 0.0043(12) 0.0041(12)
C13 0.0192(18) 0.030(2) 0.029(2) 0.0128(16) 0.0036(15) 0.0069(15)
N3 0.0218(16) 0.051(2) 0.0185(16) 0.0144(15) 0.0052(13) 0.0167(15)
N200 0.045(2) 0.071(3) 0.040(2) 0.015(2) 0.0060(19) 0.028(2)
C4 0.0218(19) 0.029(2) 0.032(2) 0.0040(16) -0.0021(16) 0.0108(16)
C35 0.0215(18) 0.039(2) 0.0149(17) 0.0090(16) 0.0042(14) 0.0016(16)
F12 0.064(2) 0.107(3) 0.111(3) 0.085(3) 0.038(2) 0.028(2)
C31 0.0259(19) 0.035(2) 0.0207(19) 0.0069(16) 0.0039(15) 0.0130(17)
C26 0.070(3) 0.0166(18) 0.037(2) 0.0070(17) 0.025(2) 0.006(2)
C11 0.026(2) 0.031(2) 0.032(2) 0.0070(17) 0.0121(17) 0.0075(16)
C33 0.0199(17) 0.0225(17) 0.0175(17) 0.0066(14) 0.0034(14) 0.0030(14)
C9 0.0180(17) 0.0214(17) 0.0239(19) 0.0087(14) 0.0054(14) 0.0030(14)
C20 0.053(3) 0.036(2) 0.039(2) 0.0245(19) 0.030(2) 0.032(2)
F11 0.068(2) 0.052(2) 0.212(5) 0.061(3) 0.040(3) 0.0324(18)
C7 0.0231(18) 0.0283(19) 0.0145(17) 0.0066(14) 0.0037(14) 0.0078(15)
C6 0.027(2) 0.044(2) 0.0199(19) 0.0084(17) 0.0036(16) 0.0121(18)
N9 0.0244(17) 0.077(3) 0.0247(18) 0.0343(19) 0.0130(14) 0.0260(18)
C12 0.0197(18) 0.031(2) 0.035(2) 0.0117(17) 0.0071(16) 0.0106(16)
C3 0.028(2) 0.031(2) 0.031(2) 0.0031(17) 0.0037(17) 0.0122(17)
C37 0.034(2) 0.042(2) 0.030(2) 0.0013(19) 0.0089(18) -0.0053(19)
C30 0.029(2) 0.062(3) 0.019(2) 0.0109(19) 0.0040(17) 0.023(2)
C38 0.025(2) 0.063(3) 0.023(2) 0.003(2) 0.0031(17) -0.008(2)
C21 0.047(3) 0.056(3) 0.037(2) 0.031(2) 0.029(2) 0.038(2)
C14 0.064(3) 0.028(2) 0.035(2) 0.0076(18) 0.019(2) 0.002(2)
C5 0.031(2) 0.044(2) 0.024(2) 0.0114(18) 0.0005(17) 0.0134(19)
C29 0.022(2) 0.068(3) 0.0163(19) 0.0020(19) 0.0009(16) 0.011(2)
C201 0.045(3) 0.073(4) 0.045(3) 0.014(3) 0.021(2) 0.022(3)
C28 0.023(2) 0.049(3) 0.023(2) -0.0033(18) 0.0066(16) -0.0034(18)
C15 0.073(4) 0.036(3) 0.041(3) 0.010(2) 0.020(3) -0.005(2)
N100 0.075(4) 0.069(3) 0.046(3) -0.001(2) -0.003(3) -0.012(3)
C22 0.074(4) 0.082(4) 0.059(3) 0.046(3) 0.051(3) 0.060(3)
C25 0.019(2) 0.119(5) 0.026(2) 0.037(3) 0.0083(18) 0.023(2)
C100 0.060(3) 0.051(3) 0.041(3) 0.007(2) 0.005(2) 0.011(3)
C39 0.0214(19) 0.061(3) 0.0172(19) 0.0136(19) -0.0023(15) -0.0008(19)
C19 0.085(4) 0.026(2) 0.044(3) 0.0172(19) 0.046(3) 0.026(2)
C101 0.054(3) 0.039(3) 0.042(3) 0.004(2) 0.007(2) -0.001(2)
C18 0.105(5) 0.027(2) 0.042(3) 0.002(2) 0.035(3) -0.008(3)
C17 0.122(6) 0.028(3) 0.047(3) -0.007(2) 0.024(3) -0.027(3)
C16 0.086(4) 0.032(3) 0.055(3) 0.006(2) 0.018(3) -0.018(3)
C200 0.125(7) 0.066(5) 0.120(7) -0.004(4) 0.074(6) 0.004(4)
O300 0.056(2) 0.052(2) 0.123(4) 0.034(2) 0.051(3) 0.0148(19)
C302 0.047(3) 0.071(4) 0.067(4) 0.018(3) 0.028(3) 0.029(3)
C303 0.085(6) 0.053(4) 0.240(13) -0.010(6) 0.092(7) -0.007(4)
C301 0.131(7) 0.039(3) 0.189(10) 0.020(5) 0.118(7) 0.006(4)
C300 0.259(16) 0.121(8) 0.321(18) 0.163(11) 0.219(15) 0.117(10)
C305 0.178(11) 0.39(2) 0.102(7) 0.125(11) 0.093(8) 0.218(14)
C304 0.137(9) 0.061(5) 0.38(2) -0.060(8) 0.178(12) -0.041(6)

loop_
_atom_type_symbol
_atom_type_description
_atom_type_scat_dispersion_real
_atom_type_scat_dispersion_imag
_atom_type_scat_source
C C 0.0033 0.0016 'International Tables Vol C Tables 4.2.6.8 and 6.1.1.4'
H H 0.0000 0.0000 'International Tables Vol C Tables 4.2.6.8 and 6.1.1.4'
N N 0.0061 0.0033 'International Tables Vol C Tables 4.2.6.8 and 6.1.1.4'
F F 0.0171 0.0103 'International Tables Vol C Tables 4.2.6.8 and 6.1.1.4'
P P 0.1023 0.0942 'International Tables Vol C Tables 4.2.6.8 and 6.1.1.4'
Ru Ru -1.2594 0.8363 'International Tables Vol C Tables 4.2.6.8 and 6.1.1.4'
O O 0.0106 0.0060 'International Tables Vol C Tables 4.2.6.8 and 6.1.1.4'

loop_
_geom_angle_atom_site_label_1
_geom_angle_atom_site_label_2
_geom_angle_atom_site_label_3
_geom_angle
N2 Ru1 N6 173.68(13)
N2 Ru1 N10 96.31(13)
N6 Ru1 N10 89.75(13)
N2 Ru1 N9 91.37(13)
N6 Ru1 N9 91.54(12)
N10 Ru1 N9 78.84(15)
N2 Ru1 N1 78.09(12)
N6 Ru1 N1 99.30(12)
N10 Ru1 N1 98.69(12)
N9 Ru1 N1 168.90(12)
N2 Ru1 N5 95.37(13)
N6 Ru1 N5 78.76(12)
N10 Ru1 N5 167.21(12)
N9 Ru1 N5 95.72(15)
N1 Ru1 N5 88.79(12)
F23 P20 F22 89.84(17)
F23 P20 F21 90.64(16)
F22 P20 F21 90.84(17)
F23 P20 F25 90.81(18)
F22 P20 F25 179.18(18)
F21 P20 F25 89.65(16)
F23 P20 F24 90.99(16)
F22 P20 F24 90.05(16)
F21 P20 F24 178.15(17)
F25 P20 F24 89.45(15)
F23 P20 F20 179.00(17)
F22 P20 F20 89.25(15)
F21 P20 F20 89.79(14)
F25 P20 F20 90.09(17)
F24 P20 F20 88.59(14)
F10 P10 F13 178.7(2)
F10 P10 F15 89.5(2)
F13 P10 F15 90.5(2)
F10 P10 F12 89.4(2)
F13 P10 F12 90.5(2)
F15 P10 F12 178.2(2)
F10 P10 F11 90.2(2)
F13 P10 F11 91.1(3)
F15 P10 F11 91.5(3)
F12 P10 F11 89.9(2)
F10 P10 F14 90.24(17)
F13 P10 F14 88.5(2)
F15 P10 F14 89.9(2)
F12 P10 F14 88.7(2)
F11 P10 F14 178.6(2)
N3 N4 C7 111.5(3)
N3 N4 C1 117.6(3)
C7 N4 C1 130.9(3)
N11 N10 C20 110.4(4)
N11 N10 Ru1 133.2(3)
C20 N10 Ru1 114.1(3)
N7 N8 C33 111.5(3)
N7 N8 C32 120.4(3)
C33 N8 C32 128.1(3)
C23 C24 C25 120.8(6)
C23 C24 H24 119.6
C25 C24 H24 119.6
N6 N7 N8 105.6(3)
C39 N5 C35 117.5(4)
C39 N5 Ru1 127.2(3)
C35 N5 Ru1 115.3(3)
C1 C2 C3 119.3(4)
C1 C2 H2 120.4
C3 C2 H2 120.4
C27 C32 C31 122.0(4)
C27 C32 N8 119.8(3)
C31 C32 N8 118.1(3)
C6 C1 C2 121.3(3)
C6 C1 N4 119.8(3)
C2 C1 N4 118.9(3)
C24 C23 C22 119.2(5)
C24 C23 H23 120.4
C22 C23 H23 120.4
C19 N12 N11 112.4(4)
C19 N12 C26 128.2(4)
N11 N12 C26 119.4(3)
N10 N11 N12 105.3(3)
N3 N2 C8 112.0(3)
N3 N2 Ru1 130.8(2)
C8 N2 Ru1 117.1(2)
N6 C34 C33 107.1(3)
N6 C34 C35 117.0(3)
C33 C34 C35 135.9(3)
C11 C10 C9 119.1(4)
C11 C10 H10 120.5
C9 C10 H10 120.5
C13 N1 C9 117.8(3)
C13 N1 Ru1 126.3(3)
C9 N1 Ru1 115.8(2)
N2 C8 C7 106.3(3)
N2 C8 C9 115.8(3)
C7 C8 C9 137.9(4)
C37 C36 C35 119.2(4)
C37 C36 H36 120.4
C35 C36 H36 120.4
C32 C27 C28 118.4(4)
C32 C27 H27 120.8
C28 C27 H27 120.8
N7 N6 C34 110.9(3)
N7 N6 Ru1 133.8(2)
C34 N6 Ru1 115.1(2)
N1 C13 C12 123.1(4)
N1 C13 H13 118.5
C12 C13 H13 118.5
N2 N3 N4 104.8(3)
C5 C4 C3 119.4(4)
C5 C4 H4 120.3
C3 C4 H4 120.3
N5 C35 C36 122.0(3)
N5 C35 C34 113.7(3)
C36 C35 C34 124.4(3)
C30 C31 C32 117.8(4)
C30 C31 H31 121.1
C32 C31 H31 121.1
C14 C26 C18 120.8(5)
C14 C26 N12 119.8(4)
C18 C26 N12 119.4(4)
C10 C11 C12 119.2(4)
C10 C11 H11 120.4
C12 C11 H11 120.4
N8 C33 C34 104.8(3)
N8 C33 H33 127.6
C34 C33 H33 127.6
N1 C9 C10 121.9(3)
N1 C9 C8 113.1(3)
C10 C9 C8 125.1(3)
C19 C20 N10 107.6(4)
C19 C20 C21 135.9(4)
N10 C20 C21 116.5(4)
N4 C7 C8 105.4(3)
N4 C7 H7 127.3
C8 C7 H7 127.3
C1 C6 C5 118.6(4)
C1 C6 H6 120.7
C5 C6 H6 120.7
C25 N9 C21 118.7(4)
C25 N9 Ru1 124.7(4)
C21 N9 Ru1 116.0(3)
C13 C12 C11 119.0(4)
C13 C12 H12 120.5
C11 C12 H12 120.5
C4 C3 C2 120.2(4)
C4 C3 H3 119.9
C2 C3 H3 119.9
C36 C37 C38 118.7(4)
C36 C37 H37 120.6
C38 C37 H37 120.6
C29 C30 C31 121.3(4)
C29 C30 H30 119.3
C31 C30 H30 119.3
C39 C38 C37 119.6(4)
C39 C38 H38 120.2
C37 C38 H38 120.2
N9 C21 C22 121.8(5)
N9 C21 C20 113.0(4)
C22 C21 C20 125.1(5)
C26 C14 C15 119.1(5)
C26 C14 H14 120.5
C15 C14 H14 120.5
C4 C5 C6 121.3(4)
C4 C5 H5 119.4
C6 C5 H5 119.4
C30 C29 C28 119.9(4)
C30 C29 H29 120.0
C28 C29 H29 120.0
N200 C201 C200 179.6(6)
C29 C28 C27 120.4(4)
C29 C28 H28 119.8
C27 C28 H28 119.8
C16 C15 C14 121.2(5)
C16 C15 H15 119.4
C14 C15 H15 119.4
C23 C22 C21 118.8(7)
C23 C22 H22 120.6
C21 C22 H22 120.6
N9 C25 C24 120.6(6)
N9 C25 H25 119.7
C24 C25 H25 119.7
C101 C100 H10A 109.5
C101 C100 H10B 109.5
H10A C100 H10B 109.5
C101 C100 H10C 109.5
H10A C100 H10C 109.5
H10B C100 H10C 109.5
N5 C39 C38 122.9(4)
N5 C39 H39 118.5
C38 C39 H39 118.5
N12 C19 C20 104.3(4)
N12 C19 H19 127.9
C20 C19 H19 127.9
N100 C101 C100 179.2(7)
C17 C18 C26 119.4(5)
C17 C18 H18 120.3
C26 C18 H18 120.3
C18 C17 C16 120.7(5)
C18 C17 H17 119.7
C16 C17 H17 119.7
C15 C16 C17 118.9(6)
C15 C16 H16 120.6
C17 C16 H16 120.6
C201 C200 H20A 109.5
C201 C200 H20B 109.5
H20A C200 H20B 109.5
C201 C200 H20C 109.5
H20A C200 H20C 109.5
H20B C200 H20C 109.5
C301 O300 C302 116.6(5)
O300 C302 C303 110.1(6)
O300 C302 C305 107.1(6)
C303 C302 C305 111.2(9)
O300 C302 H302 109.4
C303 C302 H302 109.4
C305 C302 H302 109.4
C302 C303 H30A 109.5
C302 C303 H30B 109.5
H30A C303 H30B 109.5
C302 C303 H30C 109.5
H30A C303 H30C 109.5
H30B C303 H30C 109.5
O300 C301 C300 107.4(7)
O300 C301 C304 111.6(9)
C300 C301 C304 113.5(9)
O300 C301 H301 108.1
C300 C301 H301 108.1
C304 C301 H301 108.1
C301 C300 H30D 109.5
C301 C300 H30E 109.5
H30D C300 H30E 109.5
C301 C300 H30F 109.5
H30D C300 H30F 109.5
H30E C300 H30F 109.5
C302 C305 H30G 109.5
C302 C305 H30H 109.5
H30G C305 H30H 109.5
C302 C305 H30I 109.5
H30G C305 H30I 109.5
H30H C305 H30I 109.5
C301 C304 H30J 109.5
C301 C304 H30K 109.5
H30J C304 H30K 109.5
C301 C304 H30L 109.5
H30J C304 H30L 109.5
H30K C304 H30L 109.5

loop_
_geom_bond_atom_site_label_1
_geom_bond_atom_site_label_2
_geom_bond_distance
Ru1 N2 2.013(3)
Ru1 N6 2.032(3)
Ru1 N10 2.036(4)
Ru1 N9 2.067(4)
Ru1 N1 2.079(3)
Ru1 N5 2.081(3)
P20 F23 1.590(3)
P20 F22 1.592(3)
P20 F21 1.593(3)
P20 F25 1.596(3)
P20 F24 1.600(3)
P20 F20 1.601(3)
P10 F10 1.583(4)
P10 F13 1.587(5)
P10 F15 1.587(4)
P10 F12 1.592(4)
P10 F11 1.593(4)
P10 F14 1.605(4)
N4 N3 1.346(4)
N4 C7 1.348(5)
N4 C1 1.440(4)
N10 N11 1.310(5)
N10 C20 1.373(5)
N8 N7 1.349(4)
N8 C33 1.350(5)
N8 C32 1.429(4)
C24 C23 1.361(10)
C24 C25 1.382(8)
C24 H24 0.9300
N7 N6 1.302(4)
N5 C39 1.352(5)
N5 C35 1.365(5)
C2 C1 1.379(5)
C2 C3 1.388(5)
C2 H2 0.9300
C32 C27 1.374(5)
C32 C31 1.393(5)
C1 C6 1.378(5)
C23 C22 1.373(9)
C23 H23 0.9300
N12 C19 1.350(6)
N12 N11 1.353(5)
N12 C26 1.422(6)
N2 N3 1.307(4)
N2 C8 1.352(5)
C34 N6 1.364(5)
C34 C33 1.365(5)
C34 C35 1.443(5)
C10 C11 1.383(5)
C10 C9 1.385(5)
C10 H10 0.9300
N1 C13 1.343(5)
N1 C9 1.365(5)
C8 C7 1.364(5)
C8 C9 1.454(5)
C36 C37 1.377(6)
C36 C35 1.391(6)
C36 H36 0.9300
C27 C28 1.394(6)
C27 H27 0.9300
C13 C12 1.372(6)
C13 H13 0.9300
N200 C201 1.126(7)
C4 C5 1.376(6)
C4 C3 1.382(6)
C4 H4 0.9300
C31 C30 1.381(6)
C31 H31 0.9300
C26 C14 1.379(6)
C26 C18 1.382(7)
C11 C12 1.383(6)
C11 H11 0.9300
C33 H33 0.9300
C20 C19 1.367(7)
C20 C21 1.451(6)
C7 H7 0.9300
C6 C5 1.385(6)
C6 H6 0.9300
N9 C25 1.348(6)
N9 C21 1.360(6)
C12 H12 0.9300
C3 H3 0.9300
C37 C38 1.388(7)
C37 H37 0.9300
C30 C29 1.373(7)
C30 H30 0.9300
C38 C39 1.364(7)
C38 H38 0.9300
C21 C22 1.387(6)
C14 C15 1.383(7)
C14 H14 0.9300
C5 H5 0.9300
C29 C28 1.376(7)
C29 H29 0.9300
C201 C200 1.447(9)
C28 H28 0.9300
C15 C16 1.369(7)
C15 H15 0.9300
N100 C101 1.118(7)
C22 H22 0.9300
C25 H25 0.9300
C100 C101 1.449(7)
C100 H10A 0.9600
C100 H10B 0.9600
C100 H10C 0.9600
C39 H39 0.9300
C19 H19 0.9300
C18 C17 1.371(8)
C18 H18 0.9300
C17 C16 1.397(8)
C17 H17 0.9300
C16 H16 0.9300
C200 H20A 0.9600
C200 H20B 0.9600
C200 H20C 0.9600
O300 C301 1.407(7)
O300 C302 1.407(7)
C302 C303 1.462(10)
C302 C305 1.501(10)
C302 H302 0.9800
C303 H30A 0.9600
C303 H30B 0.9600
C303 H30C 0.9600
C301 C300 1.494(14)
C301 C304 1.523(15)
C301 H301 0.9800
C300 H30D 0.9600
C300 H30E 0.9600
C300 H30F 0.9600
C305 H30G 0.9600
C305 H30H 0.9600
C305 H30I 0.9600
C304 H30J 0.9600
C304 H30K 0.9600
C304 H30L 0.9600
